data_4503922
loop_
_publ_author_name
'Cordes, David B.'
'Hanton, Lyall R.'
'Spicer, Mark D.'

_publ_section_title
;
 Six-Coordinated Cd(II) Centers as Four- or Six-Connected Nodes in
 Coordination Polymer Networks Containing Bis(4-pyridyl)amine
;
_journal_issue 2
_journal_name_full 'Crystal Growth &amp; Design'
_journal_page_first 328
_journal_paper_doi 10.1021/cg0604632
_journal_volume 7
_journal_year 2007
_chemical_compound_source 'synthesis as described'
_chemical_formula_moiety 'C20 H24 Cd1 N6 O10 S2, C4 H6 N2'
_chemical_formula_sum 'C24 H30 Cd N8 O10 S2'
_chemical_formula_weight 767.10
_chemical_name_common 'Compound 4 DCBCDS'
_chemical_name_systematic
;
 ?
;
_space_group_IT_number 12
_symmetry_cell_setting monoclinic
_symmetry_Int_Tables_number 12
_symmetry_space_group_name_Hall '-C 2y'
_symmetry_space_group_name_H-M 'C 1 2/m 1'
_atom_sites_solution_hydrogens geom
_atom_sites_solution_primary direct
_atom_sites_solution_secondary difmap
_audit_conform_dict_location ftp://ftp.iucr.org/pub/cif_core.dic
_audit_conform_dict_name cif_core.dic
_audit_conform_dict_version 2.3
_audit_creation_date 2005-10-17T13:36:15-00:00
_audit_creation_method 'WinGX routine CIF_UPDATE'
_cell_angle_alpha 90
_cell_angle_beta 105.212(4)
_cell_angle_gamma 90
_cell_formula_units_Z 2
_cell_length_a 23.4891(16)
_cell_length_b 6.9729(5)
_cell_length_c 9.0414(6)
_cell_measurement_reflns_used 1679
_cell_measurement_temperature 123(2)
_cell_measurement_theta_max 27.485
_cell_measurement_theta_min 2.91
_cell_measurement_wavelength 0.71073
_cell_volume 1428.98(17)
_computing_cell_refinement 'HKL Scalepack (Otwinowski & Minor 1997)'
_computing_data_collection 'Collect (Nonius BV, 1997-2000)'
_computing_data_reduction 'HKL Denzo and Scalepack (Otwinowski & Minor 1997)'
_computing_molecular_graphics 'Ortep-3 for Windows (Farrugia, 1997)'
_computing_publication_material 'WinGX publication routines (Farrugia, 1999)'
_computing_structure_refinement 'SHELXL-97 (Sheldrick, 1997)'
_computing_structure_solution 'SHELXS-97 (Sheldrick, 1997)'
_diffrn_ambient_temperature 123(2)
_diffrn_detector 'CCD plate'
_diffrn_detector_area_resol_mean 9
_diffrn_measured_fraction_theta_full 0.985
_diffrn_measured_fraction_theta_max 0.985
_diffrn_measurement_device '95mm CCD camera on \k-goniostat'
_diffrn_measurement_device_type KappaCCD
_diffrn_measurement_method 'CCD rotation images, thick slices'
_diffrn_orient_matrix_type 'by Nonius Collect from scalepack cell'
_diffrn_orient_matrix_UB_11 -0.249112E-1
_diffrn_orient_matrix_UB_12 -0.118351
_diffrn_orient_matrix_UB_13 -0.183197E-1
_diffrn_orient_matrix_UB_21 0.275979E-1
_diffrn_orient_matrix_UB_22 -0.627378E-1
_diffrn_orient_matrix_UB_23 0.902634E-1
_diffrn_orient_matrix_UB_31 -0.237541E-1
_diffrn_orient_matrix_UB_32 0.512262E-1
_diffrn_orient_matrix_UB_33 0.682225E-1
_diffrn_radiation_monochromator graphite
_diffrn_radiation_probe x-ray
_diffrn_radiation_type MoK\a
_diffrn_radiation_wavelength 0.71073
_diffrn_reflns_av_R_equivalents 0.0551
_diffrn_reflns_av_unetI/netI 0.0597
_diffrn_reflns_limit_h_max 30
_diffrn_reflns_limit_h_min -29
_diffrn_reflns_limit_k_max 9
_diffrn_reflns_limit_k_min -9
_diffrn_reflns_limit_l_max 11
_diffrn_reflns_limit_l_min -11
_diffrn_reflns_number 3141
_diffrn_reflns_theta_full 27.49
_diffrn_reflns_theta_max 27.49
_diffrn_reflns_theta_min 3.06
_diffrn_source 'Enraf Nonius FR590'
_exptl_absorpt_coefficient_mu 0.985
_exptl_absorpt_correction_type none
_exptl_crystal_colour colourless
_exptl_crystal_density_diffrn 1.782
_exptl_crystal_density_method 'not measured'
_exptl_crystal_description needle
_exptl_crystal_F_000 784
_exptl_crystal_size_max 0.32
_exptl_crystal_size_mid 0.09
_exptl_crystal_size_min 0.09
_refine_diff_density_max 0.707
_refine_diff_density_min -0.857
_refine_diff_density_rms 0.133
_refine_ls_extinction_method none
_refine_ls_goodness_of_fit_ref 1.096
_refine_ls_hydrogen_treatment constr
_refine_ls_matrix_type full
_refine_ls_number_parameters 147
_refine_ls_number_reflns 1753
_refine_ls_number_restraints 0
_refine_ls_restrained_S_all 1.096
_refine_ls_R_factor_all 0.0660
_refine_ls_R_factor_gt 0.0565
_refine_ls_shift/su_max 0
_refine_ls_shift/su_mean 0
_refine_ls_structure_factor_coef Fsqd
_refine_ls_weighting_details 'calc w=1/[\s^2^(Fo^2^)+(0.0873P)^2^+6.7284P] where P=(Fo^2^+2Fc^2^)/3'
_refine_ls_weighting_scheme calc
_refine_ls_wR_factor_gt 0.1411
_refine_ls_wR_factor_ref 0.1479
_reflns_number_gt 1566
_reflns_number_total 1753
_reflns_threshold_expression >2sigma(I)
_cod_data_source_file cg0604632si20060717_104158.cif
_cod_data_source_block DCBCDS
_cod_original_sg_symbol_H-M 'C 2/m'
_cod_original_formula_sum 'C24 H30 Cd1 N8 O10 S2'
_cod_database_code 4503922

loop_
_symmetry_equiv_pos_as_xyz
'x, y, z'
'-x, y, -z'
'x+1/2, y+1/2, z'
'-x+1/2, y+1/2, -z'
'-x, -y, -z'
'x, -y, z'
'-x+1/2, -y+1/2, -z'
'x+1/2, -y+1/2, z'

loop_
_atom_site_label
_atom_site_type_symbol
_atom_site_fract_x
_atom_site_fract_y
_atom_site_fract_z
_atom_site_U_iso_or_equiv
_atom_site_adp_type
_atom_site_occupancy
_atom_site_symmetry_multiplicity
_atom_site_calc_flag
_atom_site_refinement_flags
C1 C 0.1363(4) 0 0.1849(11) 0.072(4) Uani 1 2 d S
H1 H 0.1393 0 0.0821 0.086 Uiso 1 2 calc SR
C2 C 0.1883(4) 0 0.2977(10) 0.061(3) Uani 1 2 d S
H2 H 0.225 0 0.2719 0.073 Uiso 1 2 calc SR
C3 C 0.1868(3) 0 0.4473(8) 0.0310(14) Uani 1 2 d S
C4 C 0.1318(4) 0 0.4726(10) 0.083(5) Uani 1 2 d S
H4 H 0.1279 0 0.5746 0.1 Uiso 1 2 calc SR
C5 C 0.0820(4) 0 0.3506(10) 0.062(3) Uani 1 2 d S
H5 H 0.0447 0 0.3734 0.074 Uiso 1 2 calc SR
C6 C 0.3911(4) 0 0.7705(10) 0.047(2) Uani 1 2 d S
H6 H 0.415 0 0.8731 0.056 Uiso 1 2 calc SR
C7 C 0.3308(3) 0 0.7421(10) 0.054(3) Uani 1 2 d S
H7 H 0.3133 0 0.8257 0.065 Uiso 1 2 calc SR
C8 C 0.2949(3) 0 0.5933(8) 0.0315(14) Uani 1 2 d S
C9 C 0.3227(4) 0 0.4779(10) 0.053(2) Uani 1 2 d S
H9 H 0.3002 0 0.3739 0.064 Uiso 1 2 calc SR
C10 C 0.3828(4) 0 0.5131(10) 0.063(3) Uani 1 2 d S
H10 H 0.4017 0 0.4322 0.076 Uiso 1 2 calc SR
Cd1 Cd 0 0 0 0.0281(3) Uani 1 4 d S
N1 N 0.0822(2) 0 0.2046(7) 0.0294(12) Uani 1 2 d S
N2 N 0.2343(3) 0 0.5756(7) 0.0402(15) Uani 1 2 d S
H2A H 0.2243 0 0.6628 0.048 Uiso 1 2 calc SR
N3 N 0.4156(3) 0 0.6568(8) 0.0364(14) Uani 1 2 d S
H3 H 0.4543 0 0.6756 0.044 Uiso 1 2 calc SR
O1 O 0.0289(3) 0.2913(9) -0.0805(8) 0.0317(14) Uani 0.5 1 d P
O1S O -0.0596(3) -0.1434(10) 0.1393(8) 0.0349(15) Uani 0.5 1 d P
O2 O 0.0344(2) 0.5 -0.2772(6) 0.0346(11) Uani 1 2 d S
O3 O 0.1244(3) 0.3854(10) -0.1134(8) 0.0354(15) Uani 0.5 1 d P
O4 O 0.0589(3) 0.1803(10) -0.2999(8) 0.0355(15) Uani 0.5 1 d P
S1 S 0.06188(9) 0.3394(3) -0.1928(3) 0.0269(5) Uani 0.5 1 d P
N1S N 0.2030(3) 0.0955(11) -0.1366(7) 0.0619(16) Uiso 0.5 1 d P
C2S C 0.2030(3) 0.0955(11) -0.1366(7) 0.0619(16) Uiso 0.5 1 d P
C1S C 0.2021(3) 0.3207(11) -0.1107(9) 0.0175(15) Uani 0.5 1 d P

loop_
_atom_site_aniso_label
_atom_site_aniso_U_11
_atom_site_aniso_U_22
_atom_site_aniso_U_33
_atom_site_aniso_U_23
_atom_site_aniso_U_13
_atom_site_aniso_U_12
C1 0.033(4) 0.150(12) 0.034(5) 0 0.011(4) 0
C2 0.023(4) 0.123(9) 0.034(4) 0 0.004(3) 0
C3 0.020(3) 0.034(3) 0.036(4) 0 0.001(3) 0
C4 0.022(4) 0.202(15) 0.025(4) 0 0.006(3) 0
C5 0.026(4) 0.123(10) 0.034(4) 0 0.004(3) 0
C6 0.031(4) 0.066(6) 0.040(4) 0 0.005(3) 0
C7 0.022(3) 0.109(8) 0.033(4) 0 0.010(3) 0
C8 0.031(3) 0.035(3) 0.027(3) 0 0.005(3) 0
C9 0.029(4) 0.095(7) 0.035(4) 0 0.005(3) 0
C10 0.026(4) 0.129(10) 0.035(4) 0 0.009(3) 0
Cd1 0.0244(4) 0.0262(4) 0.0305(4) 0 0.0015(3) 0
N1 0.022(3) 0.031(3) 0.032(3) 0 0.003(2) 0
N2 0.021(3) 0.065(4) 0.032(3) 0 0.004(2) 0
N3 0.028(3) 0.032(3) 0.046(4) 0 0.003(3) 0
O1 0.034(3) 0.026(3) 0.038(4) -0.001(3) 0.014(3) 0.002(3)
O1S 0.032(3) 0.030(3) 0.041(4) 0.002(3) 0.007(3) -0.001(3)
O2 0.029(2) 0.037(3) 0.036(3) 0 0.006(2) 0
O3 0.023(3) 0.033(4) 0.046(4) 0.002(3) 0.002(3) 0.000(3)
O4 0.039(4) 0.029(3) 0.041(4) -0.006(3) 0.013(3) 0.005(3)
S1 0.0236(10) 0.0273(11) 0.0292(12) -0.0001(9) 0.0058(9) 0.0006(8)
C1S 0.011(3) 0.018(3) 0.021(4) 0.001(3) 0.000(3) -0.001(3)

loop_
_atom_type_symbol
_atom_type_description
_atom_type_scat_dispersion_real
_atom_type_scat_dispersion_imag
_atom_type_scat_source
C C 0.0033 0.0016 'International Tables Vol C Tables 4.2.6.8 and 6.1.1.4'
H H 0 0 'International Tables Vol C Tables 4.2.6.8 and 6.1.1.4'
Cd Cd -0.8075 1.2024 'International Tables Vol C Tables 4.2.6.8 and 6.1.1.4'
N N 0.0061 0.0033 'International Tables Vol C Tables 4.2.6.8 and 6.1.1.4'
O O 0.0106 0.006 'International Tables Vol C Tables 4.2.6.8 and 6.1.1.4'
S S 0.1246 0.1234 'International Tables Vol C Tables 4.2.6.8 and 6.1.1.4'

loop_
_geom_angle_atom_site_label_1
_geom_angle_atom_site_label_2
_geom_angle_atom_site_label_3
_geom_angle
_geom_angle_site_symmetry_1
_geom_angle_site_symmetry_3
N1 C1 C2 126.7(8) . .
N1 C1 H1 116.7 . .
C2 C1 H1 116.7 . .
C3 C2 C1 119.2(8) . .
C3 C2 H2 120.4 . .
C1 C2 H2 120.4 . .
C2 C3 C4 116.0(7) . .
C2 C3 N2 127.4(7) . .
C4 C3 N2 116.7(7) . .
C3 C4 C5 120.4(8) . .
C3 C4 H4 119.8 . .
C5 C4 H4 119.8 . .
N1 C5 C4 124.9(8) . .
N1 C5 H5 117.6 . .
C4 C5 H5 117.6 . .
N3 C6 C7 120.0(8) . .
N3 C6 H6 120 . .
C7 C6 H6 120 . .
C6 C7 C8 121.1(8) . .
C6 C7 H7 119.4 . .
C8 C7 H7 119.4 . .
C9 C8 N2 126.3(7) . .
C9 C8 C7 116.6(7) . .
N2 C8 C7 117.1(7) . .
C10 C9 C8 119.7(8) . .
C10 C9 H9 120.2 . .
C8 C9 H9 120.2 . .
N3 C10 C9 121.9(8) . .
N3 C10 H10 119.1 . .
C9 C10 H10 119.1 . .
N1 Cd1 N1 180.0(2) 5 .
N1 Cd1 O1 89.96(18) 5 5
N1 Cd1 O1 90.04(18) . 5
N1 Cd1 O1 89.96(18) 5 2
N1 Cd1 O1 90.04(18) . 2
O1 Cd1 O1 122.3(3) 5 2
N1 Cd1 O1 90.04(18) 5 .
N1 Cd1 O1 89.96(18) . .
O1 Cd1 O1 180.0(4) 5 .
O1 Cd1 O1 57.7(3) 2 .
N1 Cd1 O1 90.04(18) 5 6
N1 Cd1 O1 89.96(18) . 6
O1 Cd1 O1 57.7(3) 5 6
O1 Cd1 O1 180.0(3) 2 6
O1 Cd1 O1 122.3(3) . 6
N1 Cd1 O1S 86.4(2) 5 6
N1 Cd1 O1S 93.6(2) . 6
O1 Cd1 O1S 86.5(2) 5 6
O1 Cd1 O1S 35.9(2) 2 6
O1 Cd1 O1S 93.5(2) . 6
O1 Cd1 O1S 144.1(2) 6 6
N1 Cd1 O1S 86.4(2) 5 .
N1 Cd1 O1S 93.6(2) . .
O1 Cd1 O1S 35.9(2) 5 .
O1 Cd1 O1S 86.5(2) 2 .
O1 Cd1 O1S 144.1(2) . .
O1 Cd1 O1S 93.5(2) 6 .
O1S Cd1 O1S 50.6(4) 6 .
N1 Cd1 O1S 93.6(2) 5 2
N1 Cd1 O1S 86.4(2) . 2
O1 Cd1 O1S 93.5(2) 5 2
O1 Cd1 O1S 144.1(2) 2 2
O1 Cd1 O1S 86.5(2) . 2
O1 Cd1 O1S 35.9(2) 6 2
O1S Cd1 O1S 180.0(2) 6 2
O1S Cd1 O1S 129.4(4) . 2
N1 Cd1 O1S 93.6(2) 5 5
N1 Cd1 O1S 86.4(2) . 5
O1 Cd1 O1S 144.1(2) 5 5
O1 Cd1 O1S 93.5(2) 2 5
O1 Cd1 O1S 35.9(2) . 5
O1 Cd1 O1S 86.5(2) 6 5
O1S Cd1 O1S 129.4(4) 6 5
O1S Cd1 O1S 180.0(4) . 5
O1S Cd1 O1S 50.6(4) 2 5
C5 N1 C1 112.9(7) . .
C5 N1 Cd1 125.5(5) . .
C1 N1 Cd1 121.6(5) . .
C3 N2 C8 132.3(7) . .
C3 N2 H2A 113.8 . .
C8 N2 H2A 113.8 . .
C6 N3 C10 120.7(7) . .
C6 N3 H3 119.7 . .
C10 N3 H3 119.7 . .
O1S O1 S1 60.1(4) 5 .
O1S O1 Cd1 72.8(4) 5 .
S1 O1 Cd1 132.0(4) . .
O1 O1S S1 61.0(4) 5 5
O1 O1S O4 111.3(6) 5 5
S1 O1S O4 59.9(4) 5 5
O1 O1S Cd1 71.3(4) 5 .
S1 O1S Cd1 131.3(4) 5 .
O4 O1S Cd1 138.9(5) 5 .
S1 O2 S1 104.9(4) 6_565 .
S1 O3 O3 102.4(3) . 6_565
S1 O3 C1S 142.0(5) . .
O3 O3 C1S 103.9(3) 6_565 .
S1 O4 O1S 59.5(4) . 5
O2 S1 O1S 150.7(4) . 5
O2 S1 O4 107.9(4) . .
O1S S1 O4 60.5(4) 5 .
O2 S1 O1 107.8(4) . .
O1S S1 O1 58.9(4) 5 .
O4 S1 O1 110.0(4) . .
O2 S1 O3 110.1(3) . .
O1S S1 O3 99.2(4) 5 .
O4 S1 O3 110.6(4) . .
O1 S1 O3 110.4(4) . .
O2 S1 S1 37.57(18) . 6_565
O1S S1 S1 159.9(3) 5 6_565
O4 S1 S1 139.4(3) . 6_565
O1 S1 S1 103.2(3) . 6_565
O3 S1 S1 77.6(3) . 6_565
C2S N1S N1S 0.0(6) 6 6
C2S N1S C1S 171.3(4) 6 .
N1S N1S C1S 171.3(4) 6 .
N1S C1S O3 106.6(5) . .

loop_
_geom_bond_atom_site_label_1
_geom_bond_atom_site_label_2
_geom_bond_distance
_geom_bond_site_symmetry_2
C1 N1 1.329(10) .
C1 C2 1.371(12) .
C1 H1 0.95 .
C2 C3 1.363(12) .
C2 H2 0.95 .
C3 C4 1.369(11) .
C3 N2 1.383(9) .
C4 C5 1.382(12) .
C4 H4 0.95 .
C5 N1 1.322(10) .
C5 H5 0.95 .
C6 N3 1.304(11) .
C6 C7 1.371(11) .
C6 H6 0.95 .
C7 C8 1.388(11) .
C7 H7 0.95 .
C8 C9 1.368(11) .
C8 N2 1.389(9) .
C9 C10 1.364(11) .
C9 H9 0.95 .
C10 N3 1.325(11) .
C10 H10 0.95 .
Cd1 N1 2.297(5) 5
Cd1 N1 2.297(5) .
Cd1 O1 2.318(7) 5
Cd1 O1 2.318(7) 2
Cd1 O1 2.318(7) .
Cd1 O1 2.318(7) 6
Cd1 O1S 2.338(7) 6
Cd1 O1S 2.338(7) .
Cd1 O1S 2.338(7) 2
Cd1 O1S 2.338(7) 5
N2 H2A 0.88 .
N3 H3 0.88 .
O1 O1S 1.437(9) 5
O1 S1 1.469(7) .
O1S O1 1.437(9) 5
O1S S1 1.456(7) 5
O1S O4 1.471(10) 5
O2 S1 1.412(4) 6_565
O2 S1 1.412(4) .
O3 S1 1.490(6) .
O3 O3 1.598(14) 6_565
O3 C1S 1.875(10) .
O4 S1 1.463(7) .
O4 O1S 1.471(10) 5
S1 O1S 1.456(7) 5
S1 S1 2.239(4) 6_565
N1S C2S 1.332(15) 6
N1S N1S 1.332(15) 6
N1S C1S 1.588(10) .
